data_7708178
loop_
_publ_author_name
'Kuznetsov, Artem B.'
'Kokh, Konstantin A.'
'Kaneva, &#x0415;katerina V.'
'Svetlichnyi, Valery'
'Kononova, Nadezhda'
'Shevchenko, Vyacheslav'
'Rashchenko, Sergey V.'
'Kokh, Alexander E.'

_publ_section_title
;
 Study of EuBO3 - ScBO3 system and EuSc3(BO3)4, EuSc(BO3)2 orthoborates
;
_journal_name_full 'Dalton Transactions'
_journal_paper_doi 10.1039/D1DT02477A
_journal_year 2021
_chemical_formula_sum 'B2 Eu0.98 O6 Sc1.02'
_chemical_formula_weight 314.54
_chemical_name_systematic Borate
_space_group_crystal_system trigonal
_space_group_IT_number 148
_space_group_name_Hall '-R 3'
_space_group_name_H-M_alt 'R -3 :H'
_audit_block_doi 10.5517/ccdc.csd.cc288vp3
_audit_creation_method SHELXL-2017/1
_audit_update_record
;
2021-07-02 deposited with the CCDC.	2021-09-01 downloaded from the CCDC.
;
_cell_angle_alpha 90
_cell_angle_beta 90
_cell_angle_gamma 120
_cell_formula_units_Z 3
_cell_length_a 4.89400(14)
_cell_length_b 4.89400(14)
_cell_length_c 16.2663(5)
_cell_measurement_reflns_used 2160
_cell_measurement_temperature 293(2)
_cell_measurement_theta_max 27.0300
_cell_measurement_theta_min 3.7070
_cell_volume 337.402(17)
_computing_cell_refinement 'CrysAlisPro 1.171.38.46 (Rigaku OD, 2015)'
_computing_data_collection 'CrysAlisPro 1.171.38.46 (Rigaku OD, 2015)'
_computing_data_reduction 'CrysAlisPro 1.171.38.46 (Rigaku OD, 2015)'
_computing_molecular_graphics 'Ortep for Windows (Farrugia, 2012)'
_computing_publication_material 'WinGX publication routines (Farrugia, 2012)'
_computing_structure_refinement 'SHELXL-2017/1 (Sheldrick, 2017)'
_computing_structure_solution 'CrysAlisPro 1.171.38.46 (Rigaku OD, 2015)'
_diffrn_ambient_temperature 293(2)
_diffrn_detector_area_resol_mean 'CCD plate'
_diffrn_measured_fraction_theta_full 1.000
_diffrn_measured_fraction_theta_max 1.000
_diffrn_measurement_device_type 'esperanto-CrysAlisPro-abstract goniometer imported esperanto images'
_diffrn_radiation_type MoK\a
_diffrn_radiation_wavelength 0.71073
_diffrn_reflns_av_R_equivalents 0.0734
_diffrn_reflns_av_unetI/netI 0.0164
_diffrn_reflns_Laue_measured_fraction_full 1.000
_diffrn_reflns_Laue_measured_fraction_max 1.000
_diffrn_reflns_limit_h_max 6
_diffrn_reflns_limit_h_min -6
_diffrn_reflns_limit_k_max 6
_diffrn_reflns_limit_k_min -6
_diffrn_reflns_limit_l_max 20
_diffrn_reflns_limit_l_min -20
_diffrn_reflns_number 3591
_diffrn_reflns_point_group_measured_fraction_full 1.000
_diffrn_reflns_point_group_measured_fraction_max 1.000
_diffrn_reflns_theta_full 26.9549
_diffrn_reflns_theta_max 27.0137
_diffrn_reflns_theta_min 3.7579
_diffrn_source 'fine-focus sealed X-ray tube'
_exptl_absorpt_coefficient_mu 15.265
_exptl_absorpt_correction_T_max 1.00000
_exptl_absorpt_correction_T_min 0.65509
_exptl_absorpt_correction_type multi-scan
_exptl_absorpt_process_details
;
CrysAlisPro 1.171.38.46 (Rigaku Oxford Diffraction, 2015)
Empirical absorption correction using spherical harmonics,
 implemented in SCALE3 ABSPACK scaling algorithm.
;
_exptl_crystal_colour Colorless
_exptl_crystal_density_diffrn 4.644
_exptl_crystal_density_method 'not measured'
_exptl_crystal_description Borate
_exptl_crystal_F_000 426
_exptl_crystal_size_max 0.19
_exptl_crystal_size_mid 0.06
_exptl_crystal_size_min 0.04
_refine_diff_density_max 0.426
_refine_diff_density_min -0.438
_refine_diff_density_rms 0.119
_refine_ls_extinction_coef 0.0108(15)
_refine_ls_extinction_expression Fc^*^=kFc[1+0.001xFc^2^\l^3^/sin(2\q)]^-1/4^
_refine_ls_extinction_method 'SHELXL-2017/1 (Sheldrick 2017)'
_refine_ls_goodness_of_fit_ref 1.310
_refine_ls_hydrogen_treatment undef
_refine_ls_matrix_type full
_refine_ls_number_parameters 19
_refine_ls_number_reflns 167
_refine_ls_number_restraints 0
_refine_ls_restrained_S_all 1.310
_refine_ls_R_factor_all 0.0193
_refine_ls_R_factor_gt 0.0179
_refine_ls_shift/su_max 0.000
_refine_ls_shift/su_mean 0.000
_refine_ls_structure_factor_coef Fsqd
_refine_ls_weighting_details 'w=1/[\s^2^(Fo^2^)+(0.0180P)^2^+2.1114P] where P=(Fo^2^+2Fc^2^)/3'
_refine_ls_weighting_scheme calc
_refine_ls_wR_factor_gt 0.0481
_refine_ls_wR_factor_ref 0.0492
_reflns_Friedel_coverage 0.000
_reflns_number_gt 151
_reflns_number_total 167
_reflns_threshold_expression 'I > 2\s(I)'
_cod_data_source_file d1dt02477a2.cif
_cod_data_source_block shelx
_cod_original_cell_volume 337.40(2)
_cod_database_code 7708178
_shelx_shelxl_version_number 2017/1
_shelx_space_group_comment
;
The symmetry employed for this shelxl refinement is uniquely defined
by the following loop, which should always be used as a source of
symmetry information in preference to the above space-group names.
They are only intended as comments.
;

loop_
_space_group_symop_operation_xyz
'x, y, z'
'-y, x-y, z'
'-x+y, -x, z'
'x+2/3, y+1/3, z+1/3'
'-y+2/3, x-y+1/3, z+1/3'
'-x+y+2/3, -x+1/3, z+1/3'
'x+1/3, y+2/3, z+2/3'
'-y+1/3, x-y+2/3, z+2/3'
'-x+y+1/3, -x+2/3, z+2/3'
'-x, -y, -z'
'y, -x+y, -z'
'x-y, x, -z'
'-x+2/3, -y+1/3, -z+1/3'
'y+2/3, -x+y+1/3, -z+1/3'
'x-y+2/3, x+1/3, -z+1/3'
'-x+1/3, -y+2/3, -z+2/3'
'y+1/3, -x+y+2/3, -z+2/3'
'x-y+1/3, x+2/3, -z+2/3'

loop_
_atom_site_label
_atom_site_type_symbol
_atom_site_fract_x
_atom_site_fract_y
_atom_site_fract_z
_atom_site_U_iso_or_equiv
_atom_site_adp_type
_atom_site_occupancy
_atom_site_site_symmetry_order
_atom_site_calc_flag
_atom_site_refinement_flags_posn
_atom_site_refinement_flags_adp
_atom_site_refinement_flags_occupancy
_atom_site_disorder_assembly
_atom_site_disorder_group
Sc1 Sc 0.000000 0.000000 0.000000 0.0156(4) Uani 0.511(11) 6 d S T P A 1
Sc2 Sc 0.000000 0.000000 0.500000 0.0156(4) Uani 0.511(11) 6 d S T P A 1
Eu1 Eu 0.000000 0.000000 0.000000 0.0156(4) Uani 0.489(11) 6 d S T P A 2
Eu2 Eu 0.000000 0.000000 0.500000 0.0156(4) Uani 0.489(11) 6 d S T P A 2
O1 O 0.7220(7) 0.0021(8) 0.25071(17) 0.0305(11) Uani 1 1 d . . . . .
B1 B 0.000000 0.000000 0.2507(4) 0.0171(17) Uani 1 3 d S T P . .

loop_
_atom_site_aniso_label
_atom_site_aniso_U_11
_atom_site_aniso_U_22
_atom_site_aniso_U_33
_atom_site_aniso_U_23
_atom_site_aniso_U_13
_atom_site_aniso_U_12
Sc1 0.0184(4) 0.0184(4) 0.0100(5) 0.000 0.000 0.0092(2)
Sc2 0.0185(4) 0.0185(4) 0.0098(5) 0.000 0.000 0.0092(2)
Eu1 0.0184(4) 0.0184(4) 0.0100(5) 0.000 0.000 0.0092(2)
Eu2 0.0185(4) 0.0185(4) 0.0098(5) 0.000 0.000 0.0092(2)
O1 0.0233(16) 0.042(2) 0.0335(17) 0.0019(12) 0.0033(13) 0.0221(15)
B1 0.016(2) 0.016(2) 0.020(4) 0.000 0.000 0.0079(12)

loop_
_atom_type_symbol
_atom_type_description
_atom_type_scat_dispersion_real
_atom_type_scat_dispersion_imag
_atom_type_scat_source
B B 0.0013 0.0007 'International Tables Vol C Tables 4.2.6.8 and 6.1.1.4'
Eu Eu -0.1578 3.6682 'International Tables Vol C Tables 4.2.6.8 and 6.1.1.4'
O O 0.0106 0.0060 'International Tables Vol C Tables 4.2.6.8 and 6.1.1.4'
Sc Sc 0.2519 0.3716 'International Tables Vol C Tables 4.2.6.8 and 6.1.1.4'

loop_
_geom_angle_atom_site_label_1
_geom_angle_atom_site_label_2
_geom_angle_atom_site_label_3
_geom_angle
_geom_angle_site_symmetry_1
_geom_angle_site_symmetry_3
_geom_angle_publ_flag
O1 Sc1 O1 180.0(2) 15_445 9_554 ?
O1 Sc1 O1 87.26(11) 15_445 14_455 ?
O1 Sc1 O1 92.74(11) 9_554 14_455 ?
O1 Sc1 O1 92.74(11) 15_445 8_544 ?
O1 Sc1 O1 87.26(11) 9_554 8_544 ?
O1 Sc1 O1 180.00(18) 14_455 8_544 ?
O1 Sc1 O1 92.74(11) 15_445 7_444 ?
O1 Sc1 O1 87.26(11) 9_554 7_444 ?
O1 Sc1 O1 92.74(11) 14_455 7_444 ?
O1 Sc1 O1 87.26(11) 8_544 7_444 ?
O1 Sc1 O1 87.26(11) 15_445 13 ?
O1 Sc1 O1 92.74(11) 9_554 13 ?
O1 Sc1 O1 87.26(11) 14_455 13 ?
O1 Sc1 O1 92.74(11) 8_544 13 ?
O1 Sc1 O1 180.00(19) 7_444 13 ?
O1 Sc2 O1 180.0 16_545 4_455 ?
O1 Sc2 O1 86.90(11) 16_545 18_445 ?
O1 Sc2 O1 93.10(11) 4_455 18_445 ?
O1 Sc2 O1 93.10(11) 16_545 5_445 ?
O1 Sc2 O1 86.90(11) 4_455 5_445 ?
O1 Sc2 O1 93.10(11) 18_445 5_445 ?
O1 Sc2 O1 86.90(11) 16_545 17 ?
O1 Sc2 O1 93.10(11) 4_455 17 ?
O1 Sc2 O1 86.90(11) 18_445 17 ?
O1 Sc2 O1 180.0 5_445 17 ?
O1 Sc2 O1 93.10(11) 16_545 6 ?
O1 Sc2 O1 86.90(11) 4_455 6 ?
O1 Sc2 O1 180.0 18_445 6 ?
O1 Sc2 O1 86.90(11) 5_445 6 ?
O1 Sc2 O1 93.10(11) 17 6 ?
O1 Eu1 O1 180.0(2) 15_445 9_554 ?
O1 Eu1 O1 87.26(11) 15_445 14_455 ?
O1 Eu1 O1 92.74(11) 9_554 14_455 ?
O1 Eu1 O1 92.74(11) 15_445 8_544 ?
O1 Eu1 O1 87.26(11) 9_554 8_544 ?
O1 Eu1 O1 180.00(18) 14_455 8_544 ?
O1 Eu1 O1 87.26(11) 15_445 13 ?
O1 Eu1 O1 92.74(11) 9_554 13 ?
O1 Eu1 O1 87.26(11) 14_455 13 ?
O1 Eu1 O1 92.74(11) 8_544 13 ?
O1 Eu1 O1 92.74(11) 15_445 7_444 ?
O1 Eu1 O1 87.26(11) 9_554 7_444 ?
O1 Eu1 O1 92.74(11) 14_455 7_444 ?
O1 Eu1 O1 87.26(11) 8_544 7_444 ?
O1 Eu1 O1 180.00(19) 13 7_444 ?
O1 Eu1 B1 22.35(9) 15_445 13 ?
O1 Eu1 B1 157.65(9) 9_554 13 ?
O1 Eu1 B1 108.07(12) 14_455 13 ?
O1 Eu1 B1 71.93(12) 8_544 13 ?
O1 Eu1 B1 80.53(9) 13 13 ?
O1 Eu1 B1 99.47(9) 7_444 13 ?
O1 Eu1 B1 157.65(9) 15_445 7_444 ?
O1 Eu1 B1 22.35(9) 9_554 7_444 ?
O1 Eu1 B1 71.93(12) 14_455 7_444 ?
O1 Eu1 B1 108.07(12) 8_544 7_444 ?
O1 Eu1 B1 99.47(9) 13 7_444 ?
O1 Eu1 B1 80.53(9) 7_444 7_444 ?
B1 Eu1 B1 180.0(2) 13 7_444 ?
O1 Eu1 B1 80.53(9) 15_445 13_445 ?
O1 Eu1 B1 99.47(9) 9_554 13_445 ?
O1 Eu1 B1 22.35(9) 14_455 13_445 ?
O1 Eu1 B1 157.65(9) 8_544 13_445 ?
O1 Eu1 B1 108.07(12) 13 13_445 ?
O1 Eu1 B1 71.93(12) 7_444 13_445 ?
B1 Eu1 B1 102.88(12) 13 13_445 ?
B1 Eu1 B1 77.12(12) 7_444 13_445 ?
O1 Eu1 B1 99.47(9) 15_445 7_554 ?
O1 Eu1 B1 80.53(9) 9_554 7_554 ?
O1 Eu1 B1 157.65(9) 14_455 7_554 ?
O1 Eu1 B1 22.35(9) 8_544 7_554 ?
O1 Eu1 B1 71.93(12) 13 7_554 ?
O1 Eu1 B1 108.07(12) 7_444 7_554 ?
B1 Eu1 B1 77.12(12) 13 7_554 ?
B1 Eu1 B1 102.88(12) 7_444 7_554 ?
B1 Eu1 B1 180.0(2) 13_445 7_554 ?
O1 Eu1 B1 108.07(12) 15_445 13_455 ?
O1 Eu1 B1 71.93(12) 9_554 13_455 ?
O1 Eu1 B1 80.53(9) 14_455 13_455 ?
O1 Eu1 B1 99.47(9) 8_544 13_455 ?
O1 Eu1 B1 22.35(9) 13 13_455 ?
O1 Eu1 B1 157.65(9) 7_444 13_455 ?
B1 Eu1 B1 102.88(12) 13 13_455 ?
B1 Eu1 B1 77.12(12) 7_444 13_455 ?
B1 Eu1 B1 102.88(12) 13_445 13_455 ?
B1 Eu1 B1 77.12(12) 7_554 13_455 ?
O1 Eu1 B1 71.93(12) 15_445 7_544 ?
O1 Eu1 B1 108.07(12) 9_554 7_544 ?
O1 Eu1 B1 99.47(9) 14_455 7_544 ?
O1 Eu1 B1 80.53(9) 8_544 7_544 ?
O1 Eu1 B1 157.65(9) 13 7_544 ?
O1 Eu1 B1 22.35(9) 7_444 7_544 ?
B1 Eu1 B1 77.12(12) 13 7_544 ?
B1 Eu1 B1 102.88(12) 7_444 7_544 ?
B1 Eu1 B1 77.12(12) 13_445 7_544 ?
B1 Eu1 B1 102.88(12) 7_554 7_544 ?
B1 Eu1 B1 180.0(2) 13_455 7_544 ?
O1 Eu2 O1 180.0 16_545 4_455 ?
O1 Eu2 O1 86.90(11) 16_545 18_445 ?
O1 Eu2 O1 93.10(11) 4_455 18_445 ?
O1 Eu2 O1 93.10(11) 16_545 6 ?
O1 Eu2 O1 86.90(11) 4_455 6 ?
O1 Eu2 O1 180.0 18_445 6 ?
O1 Eu2 O1 86.90(11) 16_545 17 ?
O1 Eu2 O1 93.10(11) 4_455 17 ?
O1 Eu2 O1 86.90(11) 18_445 17 ?
O1 Eu2 O1 93.10(11) 6 17 ?
O1 Eu2 O1 93.10(11) 16_545 5_445 ?
O1 Eu2 O1 86.90(11) 4_455 5_445 ?
O1 Eu2 O1 93.10(11) 18_445 5_445 ?
O1 Eu2 O1 86.90(11) 6 5_445 ?
O1 Eu2 O1 180.0 17 5_445 ?
O1 Eu2 B1 22.50(9) 16_545 16_445 ?
O1 Eu2 B1 157.50(9) 4_455 16_445 ?
O1 Eu2 B1 79.96(9) 18_445 16_445 ?
O1 Eu2 B1 100.04(9) 6 16_445 ?
O1 Eu2 B1 107.72(12) 17 16_445 ?
O1 Eu2 B1 72.28(12) 5_445 16_445 ?
O1 Eu2 B1 157.50(9) 16_545 4 ?
O1 Eu2 B1 22.50(9) 4_455 4 ?
O1 Eu2 B1 100.04(9) 18_445 4 ?
O1 Eu2 B1 79.96(9) 6 4 ?
O1 Eu2 B1 72.28(12) 17 4 ?
O1 Eu2 B1 107.72(12) 5_445 4 ?
B1 Eu2 B1 180.0 16_445 4 ?
O1 Eu2 B1 107.72(12) 16_545 16 ?
O1 Eu2 B1 72.28(12) 4_455 16 ?
O1 Eu2 B1 22.50(9) 18_445 16 ?
O1 Eu2 B1 157.50(9) 6 16 ?
O1 Eu2 B1 79.96(9) 17 16 ?
O1 Eu2 B1 100.04(9) 5_445 16 ?
B1 Eu2 B1 102.46(12) 16_445 16 ?
B1 Eu2 B1 77.54(12) 4 16 ?
O1 Eu2 B1 72.28(12) 16_545 4_445 ?
O1 Eu2 B1 107.72(12) 4_455 4_445 ?
O1 Eu2 B1 157.50(9) 18_445 4_445 ?
O1 Eu2 B1 22.50(9) 6 4_445 ?
O1 Eu2 B1 100.04(9) 17 4_445 ?
O1 Eu2 B1 79.96(9) 5_445 4_445 ?
B1 Eu2 B1 77.54(12) 16_445 4_445 ?
B1 Eu2 B1 102.46(12) 4 4_445 ?
B1 Eu2 B1 180.0 16 4_445 ?
O1 Eu2 B1 79.96(9) 16_545 16_545 ?
O1 Eu2 B1 100.04(9) 4_455 16_545 ?
O1 Eu2 B1 107.72(12) 18_445 16_545 ?
O1 Eu2 B1 72.28(12) 6 16_545 ?
O1 Eu2 B1 22.50(9) 17 16_545 ?
O1 Eu2 B1 157.50(9) 5_445 16_545 ?
B1 Eu2 B1 102.46(12) 16_445 16_545 ?
B1 Eu2 B1 77.54(12) 4 16_545 ?
B1 Eu2 B1 102.46(12) 16 16_545 ?
B1 Eu2 B1 77.54(12) 4_445 16_545 ?
O1 Eu2 B1 100.04(9) 16_545 4_455 ?
O1 Eu2 B1 79.96(9) 4_455 4_455 ?
O1 Eu2 B1 72.28(12) 18_445 4_455 ?
O1 Eu2 B1 107.72(12) 6 4_455 ?
O1 Eu2 B1 157.50(9) 17 4_455 ?
O1 Eu2 B1 22.50(9) 5_445 4_455 ?
B1 Eu2 B1 77.54(12) 16_445 4_455 ?
B1 Eu2 B1 102.46(12) 4 4_455 ?
B1 Eu2 B1 77.54(12) 16 4_455 ?
B1 Eu2 B1 102.46(12) 4_445 4_455 ?
B1 Eu2 B1 180.0(2) 16_545 4_455 ?
B1 O1 Sc1 119.4(3) 1_655 4 ?
B1 O1 Sc2 118.4(2) 1_655 7_544 ?
Sc1 O1 Sc2 122.18(11) 4 7_544 ?
O1 B1 O1 120.000(2) 3_665 2_545 ?
O1 B1 O1 120.000(2) 3_665 1_455 ?
O1 B1 O1 120.000(3) 2_545 1_455 ?
O1 B1 Eu1 141.1(3) 3_665 4_445 ?
O1 B1 Eu1 38.26(18) 2_545 4_445 ?
O1 B1 Eu1 90.32(19) 1_455 4_445 ?
O1 B1 Eu1 90.32(19) 3_665 4_455 ?
O1 B1 Eu1 141.1(3) 2_545 4_455 ?
O1 B1 Eu1 38.26(18) 1_455 4_455 ?
O1 B1 Eu2 141.5(3) 3_665 7_444 ?
O1 B1 Eu2 89.68(19) 2_545 7_444 ?
O1 B1 Eu2 39.06(18) 1_455 7_444 ?
O1 B1 Eu2 39.06(18) 3_665 7_554 ?
O1 B1 Eu2 141.5(3) 2_545 7_554 ?
O1 B1 Eu2 89.68(19) 1_455 7_554 ?

loop_
_geom_bond_atom_site_label_1
_geom_bond_atom_site_label_2
_geom_bond_distance
_geom_bond_site_symmetry_2
_geom_bond_publ_flag
Sc1 O1 2.224(3) 15_445 ?
Sc1 O1 2.224(3) 9_554 ?
Sc1 O1 2.224(3) 14_455 ?
Sc1 O1 2.224(3) 8_544 ?
Sc1 O1 2.224(3) 7_444 ?
Sc1 O1 2.224(3) 13 ?
Sc2 O1 2.249(3) 16_545 ?
Sc2 O1 2.249(3) 4_455 ?
Sc2 O1 2.249(3) 18_445 ?
Sc2 O1 2.249(3) 5_445 ?
Sc2 O1 2.249(3) 17 ?
Sc2 O1 2.249(3) 6 ?
Eu1 O1 2.224(3) 15_445 ?
Eu1 O1 2.224(3) 9_554 ?
Eu1 O1 2.224(3) 14_455 ?
Eu1 O1 2.224(3) 8_544 ?
Eu1 O1 2.224(3) 13 ?
Eu1 O1 2.224(3) 7_444 ?
Eu1 B1 3.129(3) 13 ?
Eu1 B1 3.129(3) 7_444 ?
Eu1 B1 3.129(3) 13_445 ?
Eu1 B1 3.129(3) 7_554 ?
Eu1 B1 3.129(3) 13_455 ?
Eu1 B1 3.129(3) 7_544 ?
Eu2 O1 2.249(3) 16_545 ?
Eu2 O1 2.249(3) 4_455 ?
Eu2 O1 2.249(3) 18_445 ?
Eu2 O1 2.249(3) 6 ?
Eu2 O1 2.249(3) 17 ?
Eu2 O1 2.249(3) 5_445 ?
Eu2 B1 3.139(3) 16_445 ?
Eu2 B1 3.139(3) 4 ?
Eu2 B1 3.139(3) 16 ?
Eu2 B1 3.139(3) 4_445 ?
Eu2 B1 3.139(3) 16_545 ?
Eu2 B1 3.139(3) 4_455 ?
O1 B1 1.366(3) 1_655 ?
